data_4077942
loop_
_publ_author_name
'Wieczorek, Birgit'
'Snelders, Dennis J. M.'
'Dijkstra, Harm P.'
'Versluis, Kees'
'Lutz, Martin'
'Spek, Anthony L.'
'Egmond, Maarten R.'
'Klein Gebbink, Robertus J. M.'
'van Koten, Gerard'

_publ_section_title
;
 Coordination Chemistry in Water of a Free and a Lipase-Embedded Cationic
 NCN-Pincer Platinum Center with Neutral and Ionic Triarylphosphines
;
_journal_issue 7
_journal_name_full Organometallics
_journal_page_first 2810
_journal_paper_doi 10.1021/om2010832
_journal_volume 31
_journal_year 2012
_chemical_formula_moiety 'C14 H26 N3 O Pt, C F3 O3 S'
_chemical_formula_sum 'C15 H26 F3 N3 O4 Pt S'
_chemical_formula_weight 596.54
_chemical_name_systematic
; 
 ? 
;
_space_group_IT_number 2
_symmetry_cell_setting triclinic
_symmetry_space_group_name_Hall '-P 1'
_symmetry_space_group_name_H-M 'P -1'
_atom_sites_solution_hydrogens geom
_atom_sites_solution_primary direct
_atom_sites_solution_secondary difmap
_audit_creation_method SHELXL-97
_cell_angle_alpha 64.7206(6)
_cell_angle_beta 87.9559(5)
_cell_angle_gamma 83.6656(6)
_cell_formula_units_Z 2
_cell_length_a 9.1740(1)
_cell_length_b 10.3943(1)
_cell_length_c 11.6317(1)
_cell_measurement_reflns_used 17502
_cell_measurement_temperature 150(2)
_cell_measurement_theta_max 27.48
_cell_measurement_theta_min 1.02
_cell_volume 996.745(18)
_computing_cell_refinement HKL2000
_computing_data_collection 'Nonius COLLECT'
_computing_data_reduction 'HKL2000, denzox, Sadabs'
_computing_structure_refinement 'SHELXL-97 (Sheldrick, 1997)'
_computing_structure_solution 'SHELXS-97 (Sheldrick, 1990)'
_diffrn_ambient_temperature 150(2)
_diffrn_measured_fraction_theta_full 0.993
_diffrn_measured_fraction_theta_max 0.993
_diffrn_measurement_device_type 'Nonius KappaCCD'
_diffrn_measurement_method '\f and \w scans'
_diffrn_radiation_monochromator graphite
_diffrn_radiation_source 'rotating anode'
_diffrn_radiation_type MoK\a
_diffrn_radiation_wavelength 0.71073
_diffrn_reflns_av_R_equivalents 0.0383
_diffrn_reflns_av_sigmaI/netI 0.0319
_diffrn_reflns_limit_h_max 11
_diffrn_reflns_limit_h_min -11
_diffrn_reflns_limit_k_max 13
_diffrn_reflns_limit_k_min -13
_diffrn_reflns_limit_l_max 15
_diffrn_reflns_limit_l_min -14
_diffrn_reflns_number 18881
_diffrn_reflns_theta_full 27.49
_diffrn_reflns_theta_max 27.49
_diffrn_reflns_theta_min 1.94
_exptl_absorpt_coefficient_mu 7.196
_exptl_absorpt_correction_T_max 0.39
_exptl_absorpt_correction_T_min 0.04
_exptl_absorpt_correction_type multi-scan
_exptl_crystal_colour colourless
_exptl_crystal_density_diffrn 1.988
_exptl_crystal_density_method 'not measured'
_exptl_crystal_description block
_exptl_crystal_F_000 580
_exptl_crystal_size_max 0.50
_exptl_crystal_size_mid 0.25
_exptl_crystal_size_min 0.13
_refine_diff_density_max 3.021
_refine_diff_density_min -2.826
_refine_diff_density_rms 0.190
_refine_ls_extinction_coef 0.0088(8)
_refine_ls_extinction_expression Fc^*^=kFc[1+0.001xFc^2^\l^3^/sin(2\q)]^-1/4^
_refine_ls_extinction_method SHELXL
_refine_ls_goodness_of_fit_ref 1.111
_refine_ls_hydrogen_treatment constr
_refine_ls_matrix_type full
_refine_ls_number_parameters 249
_refine_ls_number_reflns 4528
_refine_ls_number_restraints 0
_refine_ls_restrained_S_all 1.111
_refine_ls_R_factor_all 0.0308
_refine_ls_R_factor_gt 0.0304
_refine_ls_shift/su_max 0.002
_refine_ls_shift/su_mean 0.000
_refine_ls_structure_factor_coef Fsqd
_refine_ls_weighting_details 'calc w=1/[\s^2^(Fo^2^)+(0.0545P)^2^+1.3917P] where P=(Fo^2^+2Fc^2^)/3'
_refine_ls_weighting_scheme calc
_refine_ls_wR_factor_gt 0.0810
_refine_ls_wR_factor_ref 0.0812
_reflns_number_gt 4465
_reflns_number_total 4528
_reflns_threshold_expression I>2\s(I)
_cod_data_source_file om2010832_si_002.cif
_cod_data_source_block s3922a
_cod_original_cell_volume 996.746(17)
_cod_database_code 4077942

loop_
_symmetry_equiv_pos_as_xyz
'x, y, z'
'-x, -y, -z'

loop_
_atom_site_label
_atom_site_type_symbol
_atom_site_fract_x
_atom_site_fract_y
_atom_site_fract_z
_atom_site_U_iso_or_equiv
_atom_site_adp_type
_atom_site_occupancy
_atom_site_symmetry_multiplicity
_atom_site_calc_flag
_atom_site_refinement_flags
Pt1 Pt 0.608346(12) 0.249890(12) 0.273445(11) 0.01149(9) Uani 1 1 d .
O1 O 1.1367(3) 0.0843(3) 0.4148(3) 0.0211(6) Uani 1 1 d .
H1O H 1.1185 0.0522 0.3649 0.050 Uiso 1 1 d .
N1 N 0.5386(4) 0.4442(4) 0.2824(3) 0.0134(6) Uani 1 1 d .
N2 N 0.6131(4) 0.0675(4) 0.2399(3) 0.0163(7) Uani 1 1 d .
N3 N 0.8156(4) 0.2008(4) 0.3754(3) 0.0139(7) Uani 1 1 d .
H1N H 0.8133 0.2123 0.4602 0.050 Uiso 1 1 d .
H2N H 0.8359 0.1194 0.4364 0.050 Uiso 1 1 d .
C1 C 0.4294(4) 0.3012(5) 0.1735(4) 0.0147(8) Uani 1 1 d .
C2 C 0.3649(4) 0.4409(4) 0.1273(4) 0.0159(7) Uani 1 1 d .
C3 C 0.2382(4) 0.4797(5) 0.0512(4) 0.0182(8) Uani 1 1 d .
H3 H 0.1916 0.5749 0.0184 0.022 Uiso 1 1 calc R
C4 C 0.1814(4) 0.3753(5) 0.0243(4) 0.0206(8) Uani 1 1 d .
H4 H 0.0962 0.4014 -0.0281 0.025 Uiso 1 1 calc R
C5 C 0.2466(5) 0.2339(5) 0.0724(4) 0.0196(8) Uani 1 1 d .
H5 H 0.2060 0.1648 0.0536 0.023 Uiso 1 1 calc R
C6 C 0.3720(4) 0.1967(4) 0.1481(4) 0.0161(7) Uani 1 1 d .
C7 C 0.4473(4) 0.5371(4) 0.1616(4) 0.0171(8) Uani 1 1 d .
H7A H 0.3776 0.6079 0.1768 0.021 Uiso 1 1 calc R
H7B H 0.5124 0.5895 0.0912 0.021 Uiso 1 1 calc R
C8 C 0.4420(5) 0.4122(5) 0.3947(4) 0.0200(8) Uani 1 1 d .
H8A H 0.4975 0.3475 0.4719 0.030 Uiso 1 1 calc R
H8B H 0.3582 0.3665 0.3850 0.030 Uiso 1 1 calc R
H8C H 0.4065 0.5013 0.4010 0.030 Uiso 1 1 calc R
C9 C 0.6538(5) 0.5302(4) 0.2923(4) 0.0198(8) Uani 1 1 d .
H9A H 0.6070 0.6182 0.2953 0.030 Uiso 1 1 calc R
H9B H 0.7176 0.5548 0.2182 0.030 Uiso 1 1 calc R
H9C H 0.7124 0.4741 0.3699 0.030 Uiso 1 1 calc R
C10 C 0.4558(5) 0.0505(5) 0.2159(4) 0.0199(8) Uani 1 1 d .
H10A H 0.4552 -0.0032 0.1632 0.024 Uiso 1 1 calc R
H10B H 0.4084 -0.0040 0.2977 0.024 Uiso 1 1 calc R
C11 C 0.6987(5) 0.0861(5) 0.1229(4) 0.0226(9) Uani 1 1 d .
H11A H 0.6965 0.0013 0.1065 0.034 Uiso 1 1 calc R
H11B H 0.8005 0.0982 0.1354 0.034 Uiso 1 1 calc R
H11C H 0.6553 0.1708 0.0502 0.034 Uiso 1 1 calc R
C12 C 0.6748(5) -0.0682(4) 0.3461(4) 0.0231(9) Uani 1 1 d .
H12A H 0.6281 -0.0770 0.4259 0.035 Uiso 1 1 calc R
H12B H 0.7807 -0.0672 0.3531 0.035 Uiso 1 1 calc R
H12C H 0.6560 -0.1495 0.3291 0.035 Uiso 1 1 calc R
C13 C 0.9395(4) 0.2651(4) 0.2902(4) 0.0159(7) Uani 1 1 d .
H13A H 0.9154 0.3701 0.2466 0.019 Uiso 1 1 calc R
H13B H 0.9499 0.2284 0.2242 0.019 Uiso 1 1 calc R
C14 C 1.0843(4) 0.2327(4) 0.3602(4) 0.0174(8) Uani 1 1 d .
H14A H 1.1583 0.2871 0.3003 0.021 Uiso 1 1 calc R
H14B H 1.0729 0.2658 0.4285 0.021 Uiso 1 1 calc R
S1 S 0.84701(12) 0.19136(12) 0.71910(11) 0.0185(2) Uani 1 1 d .
F1 F 0.9152(4) 0.4278(4) 0.7226(4) 0.0446(9) Uani 1 1 d .
F2 F 1.0652(4) 0.3472(4) 0.6157(4) 0.0464(9) Uani 1 1 d .
F3 F 1.0718(4) 0.2451(4) 0.8191(4) 0.0523(10) Uani 1 1 d .
O2 O 0.7666(5) 0.1664(4) 0.8330(4) 0.0353(9) Uani 1 1 d .
O3 O 0.7658(4) 0.2755(4) 0.6027(4) 0.0318(8) Uani 1 1 d .
O4 O 0.9394(4) 0.0693(4) 0.7187(4) 0.0292(7) Uani 1 1 d .
C15 C 0.9806(5) 0.3090(5) 0.7200(5) 0.0266(10) Uani 1 1 d .

loop_
_atom_site_aniso_label
_atom_site_aniso_U_11
_atom_site_aniso_U_22
_atom_site_aniso_U_33
_atom_site_aniso_U_23
_atom_site_aniso_U_13
_atom_site_aniso_U_12
Pt1 0.00832(11) 0.01302(12) 0.01029(12) -0.00267(7) 0.00014(6) 0.00060(6)
O1 0.0224(15) 0.0201(14) 0.0165(14) -0.0048(12) -0.0042(11) 0.0031(12)
N1 0.0128(15) 0.0155(15) 0.0114(15) -0.0057(13) 0.0008(12) 0.0005(12)
N2 0.0132(16) 0.0174(16) 0.0169(17) -0.0064(14) -0.0014(13) 0.0007(13)
N3 0.0107(15) 0.0151(16) 0.0116(16) -0.0017(13) 0.0001(12) -0.0003(12)
C1 0.0117(18) 0.0177(19) 0.0096(17) -0.0019(15) 0.0014(13) 0.0014(14)
C2 0.0130(17) 0.0204(19) 0.0116(17) -0.0050(15) 0.0014(14) 0.0010(14)
C3 0.0106(17) 0.025(2) 0.0140(18) -0.0039(16) 0.0018(14) 0.0010(15)
C4 0.0122(18) 0.031(2) 0.0155(19) -0.0079(17) -0.0027(14) 0.0027(16)
C5 0.0164(19) 0.025(2) 0.0172(19) -0.0076(17) 0.0032(15) -0.0064(16)
C6 0.0134(17) 0.0181(19) 0.0147(18) -0.0049(15) 0.0028(14) -0.0030(14)
C7 0.0160(18) 0.0148(18) 0.0160(18) -0.0030(15) 0.0011(14) 0.0017(14)
C8 0.0163(19) 0.028(2) 0.0152(19) -0.0100(17) 0.0017(15) 0.0005(16)
C9 0.0177(19) 0.0194(19) 0.023(2) -0.0091(17) 0.0021(16) -0.0037(15)
C10 0.0187(19) 0.021(2) 0.019(2) -0.0084(17) -0.0030(15) -0.0001(16)
C11 0.020(2) 0.027(2) 0.020(2) -0.0114(18) 0.0024(16) 0.0004(17)
C12 0.027(2) 0.0151(19) 0.024(2) -0.0060(17) -0.0065(17) 0.0030(16)
C13 0.0101(16) 0.0190(18) 0.0129(18) -0.0015(15) 0.0011(13) -0.0017(14)
C14 0.0141(18) 0.0178(19) 0.0170(19) -0.0039(15) 0.0001(14) -0.0030(15)
S1 0.0177(5) 0.0203(5) 0.0189(5) -0.0101(4) -0.0004(4) 0.0001(4)
F1 0.0403(19) 0.0318(17) 0.074(3) -0.0348(18) 0.0087(17) -0.0061(14)
F2 0.0380(19) 0.051(2) 0.059(2) -0.0290(19) 0.0220(17) -0.0200(16)
F3 0.043(2) 0.056(2) 0.062(2) -0.0280(19) -0.0292(19) -0.0015(17)
O2 0.043(2) 0.038(2) 0.0261(19) -0.0144(16) 0.0137(16) -0.0100(17)
O3 0.0306(19) 0.0354(19) 0.0278(18) -0.0140(16) -0.0111(15) 0.0096(15)
O4 0.0270(17) 0.0259(17) 0.039(2) -0.0195(15) -0.0043(15) 0.0038(14)
C15 0.023(2) 0.027(2) 0.032(3) -0.015(2) 0.0004(19) -0.0012(19)

loop_
_atom_type_symbol
_atom_type_description
_atom_type_scat_dispersion_real
_atom_type_scat_dispersion_imag
_atom_type_scat_source
C C 0.0033 0.0016 'International Tables Vol C Tables 4.2.6.8 and 6.1.1.4'
H H 0.0000 0.0000 'International Tables Vol C Tables 4.2.6.8 and 6.1.1.4'
F F 0.0171 0.0103 'International Tables Vol C Tables 4.2.6.8 and 6.1.1.4'
N N 0.0061 0.0033 'International Tables Vol C Tables 4.2.6.8 and 6.1.1.4'
O O 0.0106 0.0060 'International Tables Vol C Tables 4.2.6.8 and 6.1.1.4'
Pt Pt -1.7033 8.3905 'International Tables Vol C Tables 4.2.6.8 and 6.1.1.4'
S S 0.1246 0.1234 'International Tables Vol C Tables 4.2.6.8 and 6.1.1.4'

loop_
_geom_angle_atom_site_label_1
_geom_angle_atom_site_label_2
_geom_angle_atom_site_label_3
_geom_angle
C1 Pt1 N2 81.59(16)
C1 Pt1 N1 80.85(16)
N2 Pt1 N1 162.20(14)
C1 Pt1 N3 176.54(13)
N2 Pt1 N3 99.04(13)
N1 Pt1 N3 98.66(13)
C14 O1 H1O 107.8
C8 N1 C9 107.9(3)
C8 N1 C7 108.8(3)
C9 N1 C7 107.7(3)
C8 N1 Pt1 107.4(2)
C9 N1 Pt1 117.6(2)
C7 N1 Pt1 107.1(2)
C12 N2 C11 108.0(3)
C12 N2 C10 107.8(3)
C11 N2 C10 107.7(3)
C12 N2 Pt1 115.1(3)
C11 N2 Pt1 110.5(3)
C10 N2 Pt1 107.5(2)
C13 N3 Pt1 112.8(2)
C13 N3 H1N 114.1
Pt1 N3 H1N 116.4
C13 N3 H2N 116.5
Pt1 N3 H2N 119.8
H1N N3 H2N 71.1
C2 C1 C6 122.4(4)
C2 C1 Pt1 118.7(3)
C6 C1 Pt1 118.8(3)
C1 C2 C3 118.9(4)
C1 C2 C7 113.8(3)
C3 C2 C7 127.2(4)
C2 C3 C4 118.7(4)
C2 C3 H3 120.6
C4 C3 H3 120.6
C5 C4 C3 122.0(4)
C5 C4 H4 119.0
C3 C4 H4 119.0
C6 C5 C4 118.7(4)
C6 C5 H5 120.6
C4 C5 H5 120.6
C5 C6 C1 119.2(4)
C5 C6 C10 128.1(4)
C1 C6 C10 112.6(3)
C2 C7 N1 108.3(3)
C2 C7 H7A 110.0
N1 C7 H7A 110.0
C2 C7 H7B 110.0
N1 C7 H7B 110.0
H7A C7 H7B 108.4
N1 C8 H8A 109.5
N1 C8 H8B 109.5
H8A C8 H8B 109.5
N1 C8 H8C 109.5
H8A C8 H8C 109.5
H8B C8 H8C 109.5
N1 C9 H9A 109.5
N1 C9 H9B 109.5
H9A C9 H9B 109.5
N1 C9 H9C 109.5
H9A C9 H9C 109.5
H9B C9 H9C 109.5
C6 C10 N2 109.3(3)
C6 C10 H10A 109.8
N2 C10 H10A 109.8
C6 C10 H10B 109.8
N2 C10 H10B 109.8
H10A C10 H10B 108.3
N2 C11 H11A 109.5
N2 C11 H11B 109.5
H11A C11 H11B 109.5
N2 C11 H11C 109.5
H11A C11 H11C 109.5
H11B C11 H11C 109.5
N2 C12 H12A 109.5
N2 C12 H12B 109.5
H12A C12 H12B 109.5
N2 C12 H12C 109.5
H12A C12 H12C 109.5
H12B C12 H12C 109.5
N3 C13 C14 113.3(3)
N3 C13 H13A 108.9
C14 C13 H13A 108.9
N3 C13 H13B 108.9
C14 C13 H13B 108.9
H13A C13 H13B 107.7
O1 C14 C13 113.2(3)
O1 C14 H14A 108.9
C13 C14 H14A 108.9
O1 C14 H14B 108.9
C13 C14 H14B 108.9
H14A C14 H14B 107.8
O2 S1 O3 115.2(2)
O2 S1 O4 115.8(2)
O3 S1 O4 114.3(2)
O2 S1 C15 103.2(2)
O3 S1 C15 103.2(3)
O4 S1 C15 102.6(2)
F1 C15 F3 108.4(4)
F1 C15 F2 107.6(4)
F3 C15 F2 106.1(4)
F1 C15 S1 111.4(3)
F3 C15 S1 111.7(4)
F2 C15 S1 111.3(4)

loop_
_geom_bond_atom_site_label_1
_geom_bond_atom_site_label_2
_geom_bond_distance
Pt1 C1 1.935(4)
Pt1 N2 2.088(3)
Pt1 N1 2.095(3)
Pt1 N3 2.170(3)
O1 C14 1.426(5)
O1 H1O 0.8131
N1 C8 1.487(5)
N1 C9 1.496(5)
N1 C7 1.534(5)
N2 C12 1.490(5)
N2 C11 1.497(5)
N2 C10 1.522(5)
N3 C13 1.498(5)
N3 H1N 1.0426
N3 H2N 0.8465
C1 C2 1.384(6)
C1 C6 1.398(6)
C2 C3 1.400(5)
C2 C7 1.504(6)
C3 C4 1.405(6)
C3 H3 0.9500
C4 C5 1.399(6)
C4 H4 0.9500
C5 C6 1.390(6)
C5 H5 0.9500
C6 C10 1.511(5)
C7 H7A 0.9900
C7 H7B 0.9900
C8 H8A 0.9800
C8 H8B 0.9800
C8 H8C 0.9800
C9 H9A 0.9800
C9 H9B 0.9800
C9 H9C 0.9800
C10 H10A 0.9900
C10 H10B 0.9900
C11 H11A 0.9800
C11 H11B 0.9800
C11 H11C 0.9800
C12 H12A 0.9800
C12 H12B 0.9800
C12 H12C 0.9800
C13 C14 1.511(5)
C13 H13A 0.9900
C13 H13B 0.9900
C14 H14A 0.9900
C14 H14B 0.9900
S1 O2 1.430(4)
S1 O3 1.439(4)
S1 O4 1.448(3)
S1 C15 1.828(5)
F1 C15 1.324(6)
F2 C15 1.349(6)
F3 C15 1.328(6)

loop_
_geom_torsion_atom_site_label_1
_geom_torsion_atom_site_label_2
_geom_torsion_atom_site_label_3
_geom_torsion_atom_site_label_4
_geom_torsion
C1 Pt1 N1 C8 88.9(3)
N2 Pt1 N1 C8 79.4(5)
N3 Pt1 N1 C8 -94.6(3)
C1 Pt1 N1 C9 -149.2(3)
N2 Pt1 N1 C9 -158.7(4)
N3 Pt1 N1 C9 27.3(3)
C1 Pt1 N1 C7 -27.8(3)
N2 Pt1 N1 C7 -37.3(5)
N3 Pt1 N1 C7 148.7(2)
C1 Pt1 N2 C12 -145.2(3)
N1 Pt1 N2 C12 -135.7(4)
N3 Pt1 N2 C12 38.2(3)
C1 Pt1 N2 C11 92.1(3)
N1 Pt1 N2 C11 101.6(5)
N3 Pt1 N2 C11 -84.4(3)
C1 Pt1 N2 C10 -25.1(3)
N1 Pt1 N2 C10 -15.6(6)
N3 Pt1 N2 C10 158.3(3)
N2 Pt1 N3 C13 94.1(3)
N1 Pt1 N3 C13 -87.8(3)
N2 Pt1 C1 C2 -166.8(3)
N1 Pt1 C1 C2 16.1(3)
N2 Pt1 C1 C6 11.7(3)
N1 Pt1 C1 C6 -165.3(3)
C6 C1 C2 C3 -0.7(6)
Pt1 C1 C2 C3 177.8(3)
C6 C1 C2 C7 -177.8(4)
Pt1 C1 C2 C7 0.6(5)
C1 C2 C3 C4 -0.1(6)
C7 C2 C3 C4 176.6(4)
C2 C3 C4 C5 0.7(6)
C3 C4 C5 C6 -0.5(6)
C4 C5 C6 C1 -0.3(6)
C4 C5 C6 C10 176.3(4)
C2 C1 C6 C5 0.9(6)
Pt1 C1 C6 C5 -177.6(3)
C2 C1 C6 C10 -176.2(4)
Pt1 C1 C6 C10 5.3(5)
C1 C2 C7 N1 -24.4(5)
C3 C2 C7 N1 158.7(4)
C8 N1 C7 C2 -81.1(4)
C9 N1 C7 C2 162.2(3)
Pt1 N1 C7 C2 34.7(3)
C5 C6 C10 N2 156.7(4)
C1 C6 C10 N2 -26.5(5)
C12 N2 C10 C6 158.5(3)
C11 N2 C10 C6 -85.2(4)
Pt1 N2 C10 C6 33.9(4)
Pt1 N3 C13 C14 179.6(3)
N3 C13 C14 O1 65.0(4)
O2 S1 C15 F1 -58.3(4)
O3 S1 C15 F1 62.0(4)
O4 S1 C15 F1 -178.9(4)
O2 S1 C15 F3 63.1(4)
O3 S1 C15 F3 -176.7(4)
O4 S1 C15 F3 -57.6(4)
O2 S1 C15 F2 -178.5(3)
O3 S1 C15 F2 -58.2(4)
O4 S1 C15 F2 60.9(4)
